data_7048187
loop_
_publ_author_name
'Gupta, Vijay'
'Mandal, Sanjay K.'

_publ_section_title
;
 A robust and water-stable two-fold interpenetrated metal-organic
 framework containing both rigid tetrapodal carboxylate and rigid
 bifunctional nitrogen linkers exhibiting selective CO<sub>2</sub>
 capture.
;
_journal_issue 2
_journal_name_full 'Dalton transactions (Cambridge, England : 2003)'
_journal_page_first 415
_journal_page_last 425
_journal_paper_doi 10.1039/c8dt03844a
_journal_volume 48
_journal_year 2019
_chemical_formula_moiety 'C38 H24 Co2 N2 O8 Si, 0.5 (C3 H7 N O), (H2 O)'
_chemical_formula_sum 'C39.5 H29.5 Co2 N2.5 O9.5 Si'
_chemical_formula_weight 836.53
_space_group_crystal_system tetragonal
_space_group_IT_number 132
_space_group_name_Hall '-P 4c 2c'
_space_group_name_H-M_alt 'P 42/m c m'
_symmetry_space_group_name_Hall '-P 4c 2c'
_symmetry_space_group_name_H-M 'P 42/m c m'
_atom_sites_solution_hydrogens geom
_atom_sites_solution_primary dual
_audit_creation_date 2018-11-08
_audit_creation_method
;
Olex2 1.2
(compiled 2018.05.29 svn.r3508 for OlexSys, GUI svn.r5506)
;
_audit_update_record
;
2018-11-09 deposited with the CCDC.
2018-11-21 downloaded from the CCDC.
;
_cell_angle_alpha 90
_cell_angle_beta 90
_cell_angle_gamma 90
_cell_formula_units_Z 2
_cell_length_a 9.6299(5)
_cell_length_b 9.6299(5)
_cell_length_c 21.8959(12)
_cell_measurement_reflns_used 9976
_cell_measurement_temperature 100(2)
_cell_measurement_theta_max 24.84
_cell_measurement_theta_min 2.82
_cell_volume 2030.52(19)
_computing_cell_refinement 'SAINT v8.34A (Bruker, 2013)'
_computing_data_collection 'APEX3 Ver. 2016.5-0 (Bruker-AXS, 2016)'
_computing_data_reduction 'SAINT v8.34A (Bruker, 2013)'
_computing_molecular_graphics 'Olex2 (Dolomanov et al., 2009)'
_computing_publication_material 'Olex2 (Dolomanov et al., 2009)'
_computing_structure_refinement 'ShelXL (Sheldrick, 2015)'
_computing_structure_solution 'ShelXT (Sheldrick, 2015)'
_diffrn_ambient_temperature 100(2)
_diffrn_detector 'CCD area detector'
_diffrn_detector_area_resol_mean 7.9
_diffrn_detector_type 'Bruker SMART CCD 1K area detector'
_diffrn_measured_fraction_theta_full 0.998
_diffrn_measured_fraction_theta_max 0.998
_diffrn_measurement_device 'three-circle diffractometer'
_diffrn_measurement_device_type 'Bruker D8 Venture PHOTON 100 CMOS'
_diffrn_measurement_method 'phi and omega scan'
_diffrn_radiation_monochromator graphite
_diffrn_radiation_probe x-ray
_diffrn_radiation_type MoK\a
_diffrn_radiation_wavelength 0.71073
_diffrn_reflns_av_R_equivalents 0.0957
_diffrn_reflns_av_unetI/netI 0.0251
_diffrn_reflns_Laue_measured_fraction_full 0.998
_diffrn_reflns_Laue_measured_fraction_max 0.998
_diffrn_reflns_limit_h_max 11
_diffrn_reflns_limit_h_min -11
_diffrn_reflns_limit_k_max 11
_diffrn_reflns_limit_k_min -11
_diffrn_reflns_limit_l_max 26
_diffrn_reflns_limit_l_min -26
_diffrn_reflns_number 34835
_diffrn_reflns_point_group_measured_fraction_full 0.998
_diffrn_reflns_point_group_measured_fraction_max 0.998
_diffrn_reflns_theta_full 25.082
_diffrn_reflns_theta_max 25.082
_diffrn_reflns_theta_min 2.817
_diffrn_source 'sealed X-ray tube'
_diffrn_source_target Mo
_diffrn_standards_number 0
_exptl_absorpt_coefficient_mu 0.894
_exptl_absorpt_correction_T_max 0.7452
_exptl_absorpt_correction_T_min 0.6028
_exptl_absorpt_correction_type multi-scan
_exptl_absorpt_process_details 'SADABS-2014/5 (Bruker,2014/5) was used for absorption correction.'
_exptl_crystal_colour 'clear dark violet'
_exptl_crystal_colour_lustre clear
_exptl_crystal_colour_modifier dark
_exptl_crystal_colour_primary violet
_exptl_crystal_density_diffrn 1.368
_exptl_crystal_description plate
_exptl_crystal_F_000 856
_exptl_crystal_size_max 0.15
_exptl_crystal_size_mid 0.15
_exptl_crystal_size_min 0.1
_refine_diff_density_max 0.448
_refine_diff_density_min -0.411
_refine_diff_density_rms 0.090
_refine_ls_extinction_method none
_refine_ls_goodness_of_fit_ref 1.141
_refine_ls_hydrogen_treatment constr
_refine_ls_matrix_type full
_refine_ls_number_parameters 91
_refine_ls_number_reflns 1025
_refine_ls_number_restraints 30
_refine_ls_restrained_S_all 1.127
_refine_ls_R_factor_all 0.0766
_refine_ls_R_factor_gt 0.0669
_refine_ls_shift/su_max 0.004
_refine_ls_shift/su_mean 0.001
_refine_ls_structure_factor_coef Fsqd
_refine_ls_weighting_details 'w=1/[\s^2^(Fo^2^)+(0.0701P)^2^+6.0604P] where P=(Fo^2^+2Fc^2^)/3'
_refine_ls_weighting_scheme calc
_refine_ls_wR_factor_gt 0.1589
_refine_ls_wR_factor_ref 0.1641
_reflns_Friedel_coverage 0.000
_reflns_number_gt 896
_reflns_number_total 1025
_reflns_threshold_expression 'I > 2\s(I)'
_cod_data_source_file c8dt03844a2.cif
_cod_data_source_block 1
_cod_depositor_comments 'Adding full bibliography for 7048187.cif.'
_cod_original_cell_volume 2030.5(2)
_cod_database_code 7048187
_shelx_shelxl_version_number 2014/7
_shelx_space_group_comment
;
The symmetry employed for this shelxl refinement is uniquely defined
by the following loop, which should always be used as a source of
symmetry information in preference to the above space-group names.
They are only intended as comments.
;
_shelx_estimated_absorpt_t_max 0.916
_shelx_estimated_absorpt_t_min 0.878
_olex2_refinement_description
;
1. Fixed Uiso
 At 1.2 times of:
  All C(H) groups
2. Rigid body (RIGU) restrains
 N1, C6, C7, C8
 with sigma for 1-2 distances of 0.004 and sigma for 1-3 distances of 0.004
 N1, C6A, C7A, C8
 with sigma for 1-2 distances of 0.004 and sigma for 1-3 distances of 0.004
3. Others
 Sof(C6A)=Sof(H6A)=Sof(C7A)=Sof(H7A)=0.5*(1-FVAR(2))
 Sof(C6)=Sof(H6)=Sof(C7)=Sof(H7)=0.5*FVAR(2)
4.a Aromatic/amide H refined with riding coordinates:
 C3(H3), C4(H4), C6(H6), C6A(H6A), C7(H7), C7A(H7A)
;
_smtbx_masks_special_details
;
A solvent void volume is present in which no satatisfactory solvent
molecule be constructed. A solvent mask was calculated and 62 electrons were
found in a volume of 458\A^3 in the void. This is consistent with the 
presence of 0.5[C3H7NO], 1[H2O] per formula unit,
which account for 60 electrons.
;
_olex2_submission_special_instructions 'No special instructions were received'

loop_
_space_group_symop_operation_xyz
'x, y, z'
'-x, -y, z'
'-y, x, z+1/2'
'y, -x, z+1/2'
'-x, y, -z+1/2'
'x, -y, -z+1/2'
'y, x, -z'
'-y, -x, -z'
'-x, -y, -z'
'x, y, -z'
'y, -x, -z-1/2'
'-y, x, -z-1/2'
'x, -y, z-1/2'
'-x, y, z-1/2'
'-y, -x, z'
'y, x, z'

loop_
_atom_site_label
_atom_site_type_symbol
_atom_site_fract_x
_atom_site_fract_y
_atom_site_fract_z
_atom_site_U_iso_or_equiv
_atom_site_adp_type
_atom_site_occupancy
_atom_site_site_symmetry_order
_atom_site_calc_flag
_atom_site_refinement_flags_posn
_atom_site_refinement_flags_adp
_atom_site_refinement_flags_occupancy
_atom_site_disorder_assembly
_atom_site_disorder_group
Co1 Co 0.59430(8) 0.40570(8) 0.5000 0.0319(4) Uani 1 4 d S T P A .
Si1 Si 0.0000 0.0000 0.2500 0.0365(8) Uani 1 8 d S T P . .
O1 O 0.4749(3) 0.3146(3) 0.43631(16) 0.0572(10) Uani 1 1 d . . . . .
N1 N 0.7430(5) 0.2570(5) 0.5000 0.0301(15) Uani 1 4 d S TU P . .
C1 C 0.3618(5) 0.3618(5) 0.4200(3) 0.0360(14) Uani 1 2 d S T P . .
C2 C 0.2755(5) 0.2755(5) 0.3777(3) 0.0363(14) Uani 1 2 d S T P . .
C3 C 0.3173(7) 0.1497(6) 0.3582(3) 0.090(3) Uani 1 1 d . . . . .
H3 H 0.4050 0.1152 0.3711 0.108 Uiso 1 1 calc R . . . .
C4 C 0.2375(7) 0.0704(6) 0.3205(3) 0.095(3) Uani 1 1 d . . . . .
H4 H 0.2716 -0.0176 0.3078 0.114 Uiso 1 1 calc R . . . .
C5 C 0.1120(4) 0.1120(4) 0.3004(3) 0.0367(14) Uani 1 2 d S T P . .
C6 C 0.7096(17) 0.1211(16) 0.5000 0.074(12) Uani 0.49(3) 2 d S TU P A 1
H6 H 0.6144 0.0952 0.5000 0.089 Uiso 0.49(3) 2 calc RS T P A 1
C6A C 0.752(3) 0.164(3) 0.4581(11) 0.051(8) Uani 0.255(17) 1 d . U . A 2
H6A H 0.6839 0.1651 0.4268 0.062 Uiso 0.255(17) 1 calc R . . A 2
C7 C 0.8062(16) 0.0223(16) 0.5000 0.075(12) Uani 0.49(3) 2 d S TU P A 1
H7 H 0.7783 -0.0723 0.5000 0.090 Uiso 0.49(3) 2 calc RS T P A 1
C7A C 0.855(3) 0.061(3) 0.4552(11) 0.055(10) Uani 0.255(17) 1 d . U . A 2
H7A H 0.8590 -0.0020 0.4218 0.066 Uiso 0.255(17) 1 calc R . . A 2
C8 C 0.9461(6) 0.0539(6) 0.5000 0.0288(16) Uani 1 4 d S TU P . .

loop_
_atom_site_aniso_label
_atom_site_aniso_U_11
_atom_site_aniso_U_22
_atom_site_aniso_U_33
_atom_site_aniso_U_23
_atom_site_aniso_U_13
_atom_site_aniso_U_12
Co1 0.0321(5) 0.0321(5) 0.0314(6) 0.000 0.000 0.0111(5)
Si1 0.0321(11) 0.0321(11) 0.045(2) 0.000 0.000 0.000
O1 0.046(2) 0.051(2) 0.075(2) -0.0244(18) -0.0301(18) 0.0249(17)
N1 0.033(2) 0.033(2) 0.025(3) 0.000 0.000 0.008(3)
C1 0.038(2) 0.038(2) 0.031(3) -0.0006(19) -0.0006(19) 0.004(3)
C2 0.037(2) 0.037(2) 0.035(3) 0.002(2) 0.002(2) 0.007(3)
C3 0.076(4) 0.055(3) 0.137(6) -0.050(4) -0.068(4) 0.041(3)
C4 0.087(5) 0.050(3) 0.148(7) -0.049(4) -0.068(5) 0.037(3)
C5 0.035(2) 0.035(2) 0.041(3) 0.0009(19) 0.0009(19) -0.003(3)
C6 0.031(6) 0.033(5) 0.16(4) 0.000 0.000 0.002(4)
C6A 0.041(11) 0.065(11) 0.049(9) -0.029(9) -0.024(8) 0.029(10)
C7 0.032(5) 0.029(6) 0.16(4) 0.000 0.000 0.001(4)
C7A 0.054(12) 0.068(14) 0.044(9) -0.036(9) -0.023(9) 0.038(12)
C8 0.030(2) 0.030(2) 0.026(4) 0.000 0.000 0.006(3)

loop_
_atom_type_symbol
_atom_type_description
_atom_type_scat_dispersion_real
_atom_type_scat_dispersion_imag
_atom_type_scat_source
C C 0.0033 0.0016 'International Tables Vol C Tables 4.2.6.8 and 6.1.1.4'
H H 0.0000 0.0000 'International Tables Vol C Tables 4.2.6.8 and 6.1.1.4'
Co Co 0.3494 0.9721 'International Tables Vol C Tables 4.2.6.8 and 6.1.1.4'
N N 0.0061 0.0033 'International Tables Vol C Tables 4.2.6.8 and 6.1.1.4'
O O 0.0106 0.0060 'International Tables Vol C Tables 4.2.6.8 and 6.1.1.4'
Si Si 0.0817 0.0704 'International Tables Vol C Tables 4.2.6.8 and 6.1.1.4'

loop_
_geom_angle_atom_site_label_1
_geom_angle_atom_site_label_2
_geom_angle_atom_site_label_3
_geom_angle
_geom_angle_site_symmetry_1
_geom_angle_site_symmetry_3
O1 Co1 Co1 84.51(9) . 9_666
O1 Co1 Co1 84.51(9) 15_665 9_666
O1 Co1 Co1 84.51(9) 8_666 9_666
O1 Co1 Co1 84.51(9) 10_556 9_666
O1 Co1 O1 91.0(2) 8_666 10_556
O1 Co1 O1 169.02(17) 15_665 10_556
O1 Co1 O1 87.9(2) . 10_556
O1 Co1 O1 87.9(2) 8_666 15_665
O1 Co1 O1 169.02(17) . 8_666
O1 Co1 O1 91.0(2) . 15_665
O1 Co1 N1 95.49(9) . .
O1 Co1 N1 95.49(9) 15_665 .
O1 Co1 N1 95.49(9) 10_556 .
O1 Co1 N1 95.49(9) 8_666 .
N1 Co1 Co1 180.0 . 9_666
C5 Si1 C5 108.2(4) 2 .
C5 Si1 C5 110.12(19) 12_556 .
C5 Si1 C5 110.12(19) 12_556 2
C5 Si1 C5 110.12(19) 11_556 2
C5 Si1 C5 110.12(19) 11_556 .
C5 Si1 C5 108.2(4) 12_556 11_556
C1 O1 Co1 123.0(3) . .
C6 N1 Co1 121.2(7) 15_665 .
C6 N1 Co1 121.2(7) . .
C6 N1 C6 117.7(15) 15_665 .
C6A N1 Co1 122.7(8) 8_666 .
C6A N1 Co1 122.7(8) . .
C6A N1 Co1 122.7(8) 10_556 .
C6A N1 Co1 122.7(8) 15_665 .
C6A N1 C6A 91(3) 8_666 15_665
C6A N1 C6A 91(3) . 10_556
C6A N1 C6A 114.6(16) 8_666 .
C6A N1 C6A 114.6(16) 15_665 10_556
O1 C1 O1 124.6(6) 16 .
O1 C1 C2 117.7(3) . .
O1 C1 C2 117.7(3) 16 .
C3 C2 C1 122.0(3) 16 .
C3 C2 C1 122.0(3) . .
C3 C2 C3 116.0(7) 16 .
C2 C3 C4 121.9(5) . .
C5 C4 C3 122.5(5) . .
C4 C5 Si1 122.3(3) 16 .
C4 C5 Si1 122.3(3) . .
C4 C5 C4 115.3(6) . 16
C7 C6 N1 121.8(14) . .
N1 C6A C7A 124.9(15) . .
C6 C7 C8 121.6(14) . .
C8 C7A C6A 95(2) . 15_665
C8 C7A C6A 118.1(14) . .
C7 C8 C7 115.5(14) . 15_665
C7 C8 C8 122.3(7) . 9_756
C7 C8 C8 122.3(7) 15_665 9_756
C7A C8 C7A 119.1(16) 10_556 15_665
C7A C8 C7A 119.1(16) 8_666 .
C7A C8 C7A 96(3) 8_666 15_665
C7A C8 C7A 96(3) . 10_556
C7A C8 C8 120.4(8) 10_556 9_756
C7A C8 C8 120.4(8) 15_665 9_756
C7A C8 C8 120.4(8) 8_666 9_756
C7A C8 C8 120.4(8) . 9_756

loop_
_geom_bond_atom_site_label_1
_geom_bond_atom_site_label_2
_geom_bond_distance
_geom_bond_site_symmetry_2
Co1 Co1 2.568(2) 9_666
Co1 O1 2.009(3) .
Co1 O1 2.009(3) 8_666
Co1 O1 2.009(3) 10_556
Co1 O1 2.009(3) 15_665
Co1 N1 2.026(7) .
Si1 C5 1.883(6) 11_556
Si1 C5 1.883(6) .
Si1 C5 1.883(6) 2
Si1 C5 1.883(6) 12_556
O1 C1 1.233(4) .
N1 C6 1.347(16) 15_665
N1 C6 1.347(16) .
N1 C6A 1.284(17) 15_665
N1 C6A 1.284(17) .
N1 C6A 1.284(17) 10_556
N1 C6A 1.284(17) 8_666
C1 O1 1.233(4) 16
C1 C2 1.496(9) .
C2 C3 1.347(6) .
C2 C3 1.347(6) 16
C3 C4 1.363(8) .
C4 C5 1.346(6) .
C5 C4 1.347(6) 16
C6 C7 1.33(2) .
C6A C7A 1.41(2) .
C7 C8 1.381(16) .
C7A C8 1.317(17) .
C8 C7 1.381(16) 15_665
C8 C7A 1.317(18) 8_666
C8 C7A 1.317(17) 15_665
C8 C7A 1.317(17) 10_556
C8 C8 1.468(16) 9_756

loop_
_smtbx_masks_void_nr
_smtbx_masks_void_average_x
_smtbx_masks_void_average_y
_smtbx_masks_void_average_z
_smtbx_masks_void_volume
_smtbx_masks_void_count_electrons
_smtbx_masks_void_content
1 -0.156 -0.277 0.250 229.2 31.4 '0.5(C3 H7 N O) (H2 O)'
2 -0.912 -0.915 0.750 229.2 31.4 '0.5(C3 H7 N O) (H2 O)'
